data_2204704
loop_
_publ_author_name
'Xie, Ya-Bo'
'Li, Jian-Rong'

_publ_section_title
;
 1,4-Bis(2-pyridylsulfanyl)butane
;
_journal_issue 12
_journal_name_full 'Acta Crystallographica Section E'
_journal_page_first o2311
_journal_page_last o2312
_journal_paper_doi 10.1107/S1600536804027230
_journal_volume 60
_journal_year 2004
_chemical_formula_iupac 'C14 H16 N2 S2'
_chemical_formula_moiety 'C14 H16 N2 S2'
_chemical_formula_sum 'C14 H16 N2 S2'
_chemical_formula_weight 276.41
_chemical_name_systematic
;
1,4-Bis(2-pyridylsulfanyl)butane
;
_space_group_IT_number 14
_symmetry_cell_setting monoclinic
_symmetry_space_group_name_Hall '-P 2ybc'
_symmetry_space_group_name_H-M 'P 1 21/c 1'
_atom_sites_solution_hydrogens geom
_atom_sites_solution_primary direct
_atom_sites_solution_secondary difmap
_cell_angle_alpha 90.00
_cell_angle_beta 103.508(8)
_cell_angle_gamma 90.00
_cell_formula_units_Z 4
_cell_length_a 10.979(5)
_cell_length_b 11.480(5)
_cell_length_c 11.694(6)
_cell_measurement_reflns_used 870
_cell_measurement_temperature 273(2)
_cell_measurement_theta_max 18.32
_cell_measurement_theta_min 2.52
_cell_volume 1433.1(12)
_computing_cell_refinement 'SAINT (Bruker, 1998)'
_computing_data_collection 'SMART (Bruker, 1998)'
_computing_data_reduction SAINT
_computing_molecular_graphics 'SHELXTL (Bruker, 1998)'
_computing_publication_material SHELXTL
_computing_structure_refinement 'SHELXL97 (Sheldrick, 1997)'
_computing_structure_solution 'SHELXS97 (Sheldrick, 1997)'
_diffrn_ambient_temperature 293(2)
_diffrn_measured_fraction_theta_full 1.000
_diffrn_measured_fraction_theta_max 1.000
_diffrn_measurement_device_type 'Bruker SMART CCD area-detector'
_diffrn_measurement_method '\f and \w'
_diffrn_radiation_monochromator graphite
_diffrn_radiation_source 'fine-focus sealed tube'
_diffrn_radiation_type MoK\a
_diffrn_radiation_wavelength 0.71073
_diffrn_reflns_av_R_equivalents 0.0890
_diffrn_reflns_av_sigmaI/netI 0.1218
_diffrn_reflns_limit_h_max 13
_diffrn_reflns_limit_h_min -12
_diffrn_reflns_limit_k_max 13
_diffrn_reflns_limit_k_min -10
_diffrn_reflns_limit_l_max 13
_diffrn_reflns_limit_l_min -11
_diffrn_reflns_number 5737
_diffrn_reflns_theta_full 25.03
_diffrn_reflns_theta_max 25.03
_diffrn_reflns_theta_min 1.91
_diffrn_standards_decay_% 0
_diffrn_standards_interval_count 0
_diffrn_standards_interval_time 0
_diffrn_standards_number 0
_exptl_absorpt_coefficient_mu 0.356
_exptl_absorpt_correction_T_max 0.9323
_exptl_absorpt_correction_T_min 0.9164
_exptl_absorpt_correction_type multi-scan
_exptl_absorpt_process_details '(SADABS; Sheldrick, 1996; Blessing, 1995)'
_exptl_crystal_colour Colorless
_exptl_crystal_density_diffrn 1.281
_exptl_crystal_density_meas ?
_exptl_crystal_density_method 'not measured'
_exptl_crystal_description Block
_exptl_crystal_F_000 584
_exptl_crystal_size_max 0.25
_exptl_crystal_size_mid 0.20
_exptl_crystal_size_min 0.20
_refine_diff_density_max 0.180
_refine_diff_density_min -0.201
_refine_ls_extinction_method none
_refine_ls_goodness_of_fit_ref 1.048
_refine_ls_hydrogen_treatment constr
_refine_ls_matrix_type full
_refine_ls_number_parameters 163
_refine_ls_number_reflns 2526
_refine_ls_number_restraints 0
_refine_ls_restrained_S_all 1.048
_refine_ls_R_factor_all 0.1460
_refine_ls_R_factor_gt 0.0486
_refine_ls_shift/su_max 0.002
_refine_ls_shift/su_mean 0.000
_refine_ls_structure_factor_coef Fsqd
_refine_ls_weighting_details 'calc w = 1/[\s^2^(Fo^2^)+(0.01P)^2^] where P = (Fo^2^+2Fc^2^)/3'
_refine_ls_weighting_scheme calc
_refine_ls_wR_factor_gt 0.0634
_refine_ls_wR_factor_ref 0.0804
_reflns_number_gt 1168
_reflns_number_total 2526
_reflns_threshold_expression I>2\s(I)
_cod_data_source_file hg6103.cif
_cod_data_source_block I
_cod_depositor_comments
;
The following automatic conversions were performed:
'_geom_angle_publ_flag' value 'Yes' changed to 'yes' according to
'/home/saulius/struct/CIF-dictionaries/cif_core.dic' dictionary named
'cif_core.dic' version 2.4.1 from 2010-06-29 (4
times).

'_geom_angle_publ_flag' value 'No' changed to 'no' according to
'/home/saulius/struct/CIF-dictionaries/cif_core.dic' dictionary named
'cif_core.dic' version 2.4.1 from 2010-06-29 (54 times).

Automatic conversion script
Id: cif_fix_enum 1527 2010-12-29 10:47:43Z saulius 

The following automatic conversions were performed:

'_geom_angle_publ_flag' value 'Yes' changed to 'yes' according to
/home/saulius/struct/CIF-dictionaries/cif_core.dic dictionary named
'cif_core.dic' version 2.4.1 from 2010-06-29 (4
times).

'_geom_angle_publ_flag' value 'No' changed to 'no' according
to /home/saulius/struct/CIF-dictionaries/cif_core.dic dictionary
named 'cif_core.dic' version 2.4.1 from 2010-06-29 (54 times).

Automatic conversion script
Id: cif_fix_values 1715 2011-07-08 13:25:40Z adriana 

The following automatic conversions were performed:

'_exptl_crystal_density_meas' value '?NONE' was changed to '?' - the
value is perceived as not measured.

Automatic conversion script
Id: cif_fix_values 3008 2015-01-20 13:52:24Z robertas 
;
_cod_original_cell_volume 1433.2(12)
_cod_original_sg_symbol_H-M 'P 21/c'
_cod_database_code 2204704
_cod_database_fobs_code 2204704

loop_
_symmetry_equiv_pos_as_xyz
'x, y, z'
'-x, y+1/2, -z+1/2'
'-x, -y, -z'
'x, -y-1/2, z-1/2'

loop_
_atom_site_label
_atom_site_fract_x
_atom_site_fract_y
_atom_site_fract_z
_atom_site_U_iso_or_equiv
_atom_site_adp_type
_atom_site_calc_flag
_atom_site_refinement_flags
_atom_site_occupancy
_atom_site_type_symbol
S1 1.06328(9) 0.22782(8) 1.00208(9) 0.0608(3) Uani d . 1 S
S2 0.47049(9) -0.00077(10) 0.79680(8) 0.0656(3) Uani d . 1 S
N1 0.9271(3) 0.3942(3) 1.0724(2) 0.0461(8) Uani d . 1 N
N2 0.6082(3) -0.1300(3) 0.6851(3) 0.0570(9) Uani d . 1 N
C1 0.9156(3) 0.4844(3) 1.1419(3) 0.0550(10) Uani d . 1 C
H1 0.8386 0.5222 1.1283 0.066 Uiso calc R 1 H
C2 1.0104(4) 0.5249(3) 1.2321(3) 0.0634(11) Uani d . 1 C
H2 0.9977 0.5875 1.2784 0.076 Uiso calc R 1 H
C3 1.1240(4) 0.4698(4) 1.2512(3) 0.0724(13) Uani d . 1 C
H3 1.1903 0.4951 1.3110 0.087 Uiso calc R 1 H
C4 1.1398(3) 0.3772(4) 1.1819(3) 0.0596(11) Uani d . 1 C
H4 1.2160 0.3382 1.1942 0.071 Uiso calc R 1 H
C5 1.0383(4) 0.3434(3) 1.0926(3) 0.0438(9) Uani d . 1 C
C6 0.9123(3) 0.2107(3) 0.9015(3) 0.0553(10) Uani d . 1 C
H6A 0.8706 0.2858 0.8904 0.066 Uiso calc R 1 H
H6B 0.9248 0.1857 0.8258 0.066 Uiso calc R 1 H
C7 0.8278(3) 0.1240(3) 0.9426(3) 0.0511(10) Uani d . 1 C
H7A 0.8090 0.1522 1.0148 0.061 Uiso calc R 1 H
H7B 0.8717 0.0504 0.9598 0.061 Uiso calc R 1 H
C8 0.7059(3) 0.1041(3) 0.8516(3) 0.0495(10) Uani d . 1 C
H8A 0.6607 0.1771 0.8361 0.059 Uiso calc R 1 H
H8B 0.7246 0.0779 0.7787 0.059 Uiso calc R 1 H
C9 0.6240(3) 0.0147(3) 0.8922(3) 0.0563(10) Uani d . 1 C
H9A 0.6150 0.0363 0.9700 0.068 Uiso calc R 1 H
H9B 0.6660 -0.0602 0.8988 0.068 Uiso calc R 1 H
C10 0.4966(4) -0.0825(3) 0.6781(3) 0.0441(9) Uani d . 1 C
C11 0.3970(3) -0.0951(3) 0.5810(4) 0.0563(11) Uani d . 1 C
H11 0.3199 -0.0608 0.5797 0.068 Uiso calc R 1 H
C12 0.4142(4) -0.1588(3) 0.4875(4) 0.0680(12) Uani d . 1 C
H12 0.3485 -0.1693 0.4218 0.082 Uiso calc R 1 H
C13 0.5298(5) -0.2073(3) 0.4912(4) 0.0734(13) Uani d . 1 C
H13 0.5445 -0.2494 0.4279 0.088 Uiso calc R 1 H
C14 0.6226(4) -0.1915(3) 0.5916(4) 0.0683(12) Uani d . 1 C
H14 0.7002 -0.2255 0.5949 0.082 Uiso calc R 1 H

loop_
_atom_site_aniso_label
_atom_site_aniso_U_11
_atom_site_aniso_U_22
_atom_site_aniso_U_33
_atom_site_aniso_U_12
_atom_site_aniso_U_13
_atom_site_aniso_U_23
S1 0.0477(6) 0.0531(6) 0.0825(7) -0.0004(5) 0.0170(5) -0.0079(6)
S2 0.0432(6) 0.0923(8) 0.0608(6) 0.0011(6) 0.0110(5) -0.0090(6)
N1 0.040(2) 0.050(2) 0.0494(19) 0.0021(15) 0.0125(16) -0.0009(17)
N2 0.046(2) 0.057(2) 0.067(2) 0.0022(17) 0.0115(18) -0.0081(18)
C1 0.049(3) 0.057(3) 0.063(3) 0.005(2) 0.022(2) 0.010(2)
C2 0.079(3) 0.057(3) 0.061(3) -0.014(3) 0.029(3) -0.012(2)
C3 0.061(3) 0.095(4) 0.059(3) -0.022(3) 0.010(2) -0.011(3)
C4 0.037(3) 0.078(3) 0.061(3) -0.004(2) 0.007(2) 0.003(2)
C5 0.041(3) 0.045(2) 0.049(2) -0.006(2) 0.016(2) 0.0079(18)
C6 0.065(3) 0.048(2) 0.054(2) -0.007(2) 0.015(2) -0.010(2)
C7 0.054(3) 0.044(2) 0.054(2) -0.0052(19) 0.011(2) 0.0007(19)
C8 0.056(3) 0.049(3) 0.043(2) -0.0006(19) 0.009(2) -0.0025(18)
C9 0.055(2) 0.069(3) 0.042(2) -0.010(2) 0.0065(18) -0.002(2)
C10 0.039(2) 0.044(2) 0.049(3) -0.0055(19) 0.009(2) 0.0054(18)
C11 0.045(3) 0.058(3) 0.061(3) -0.001(2) 0.003(2) 0.013(2)
C12 0.079(4) 0.062(3) 0.056(3) -0.019(3) 0.001(3) 0.003(2)
C13 0.097(4) 0.053(3) 0.076(3) -0.001(3) 0.031(3) -0.007(2)
C14 0.057(3) 0.058(3) 0.089(3) 0.006(2) 0.013(3) -0.004(3)

loop_
_atom_type_symbol
_atom_type_description
_atom_type_scat_dispersion_real
_atom_type_scat_dispersion_imag
_atom_type_scat_source
C C 0.0033 0.0016 'International Tables Vol C Tables 4.2.6.8 and 6.1.1.4'
H H 0.0000 0.0000 'International Tables Vol C Tables 4.2.6.8 and 6.1.1.4'
N N 0.0061 0.0033 'International Tables Vol C Tables 4.2.6.8 and 6.1.1.4'
S S 0.1246 0.1234 'International Tables Vol C Tables 4.2.6.8 and 6.1.1.4'

loop_
_geom_angle_atom_site_label_1
_geom_angle_atom_site_label_2
_geom_angle_atom_site_label_3
_geom_angle
_geom_angle_publ_flag
C5 S1 C6 103.1(2) yes
C9 S2 C10 103.9(2) yes
C1 N1 C5 116.5(3) yes
C10 N2 C14 116.7(3) yes
N1 C1 C2 124.3(3) no
N1 C1 H1 117.9 no
C2 C1 H1 117.9 no
C3 C2 C1 117.7(4) no
C3 C2 H2 121.1 no
C1 C2 H2 121.1 no
C2 C3 C4 119.8(4) no
C2 C3 H3 120.1 no
C4 C3 H3 120.1 no
C3 C4 C5 118.0(4) no
C3 C4 H4 121.0 no
C5 C4 H4 121.0 no
N1 C5 C4 123.6(3) no
N1 C5 S1 119.5(3) no
C4 C5 S1 116.9(3) no
C7 C6 S1 113.7(2) no
C7 C6 H6A 108.8 no
S1 C6 H6A 108.8 no
C7 C6 H6B 108.8 no
S1 C6 H6B 108.8 no
H6A C6 H6B 107.7 no
C6 C7 C8 112.4(3) no
C6 C7 H7A 109.1 no
C8 C7 H7A 109.1 no
C6 C7 H7B 109.1 no
C8 C7 H7B 109.1 no
H7A C7 H7B 107.9 no
C9 C8 C7 111.9(3) no
C9 C8 H8A 109.2 no
C7 C8 H8A 109.2 no
C9 C8 H8B 109.2 no
C7 C8 H8B 109.2 no
H8A C8 H8B 107.9 no
C8 C9 S2 114.3(2) no
C8 C9 H9A 108.7 no
S2 C9 H9A 108.7 no
C8 C9 H9B 108.7 no
S2 C9 H9B 108.7 no
H9A C9 H9B 107.6 no
N2 C10 C11 123.3(3) no
N2 C10 S2 119.4(3) no
C11 C10 S2 117.4(3) no
C12 C11 C10 118.8(4) no
C12 C11 H11 120.6 no
C10 C11 H11 120.6 no
C11 C12 C13 119.3(4) no
C11 C12 H12 120.3 no
C13 C12 H12 120.3 no
C14 C13 C12 117.9(4) no
C14 C13 H13 121.1 no
C12 C13 H13 121.1 no
N2 C14 C13 124.1(4) no
N2 C14 H14 118.0 no
C13 C14 H14 118.0 no

loop_
_geom_bond_atom_site_label_1
_geom_bond_atom_site_label_2
_geom_bond_distance
_geom_bond_publ_flag
S1 C5 1.758(3) yes
S1 C6 1.806(3) yes
S2 C9 1.800(3) yes
S2 C10 1.754(3) yes
N1 C5 1.324(4) no
N1 C1 1.340(4) no
N2 C10 1.326(4) no
N2 C14 1.341(4) no
C1 C2 1.379(4) no
C1 H1 0.9300 no
C2 C3 1.369(5) no
C2 H2 0.9300 no
C3 C4 1.372(5) no
C3 H3 0.9300 no
C4 C5 1.393(4) no
C4 H4 0.9300 no
C6 C7 1.514(4) no
C6 H6A 0.9700 no
C6 H6B 0.9700 no
C7 C8 1.520(4) no
C7 H7A 0.9700 no
C7 H7B 0.9700 no
C8 C9 1.511(4) no
C8 H8A 0.9700 no
C8 H8B 0.9700 no
C9 H9A 0.9700 no
C9 H9B 0.9700 no
C10 C11 1.388(4) no
C11 C12 1.364(4) no
C11 H11 0.9300 no
C12 C13 1.377(5) no
C12 H12 0.9300 no
C13 C14 1.375(5) no
C13 H13 0.9300 no
C14 H14 0.9300 no

loop_
_geom_torsion_atom_site_label_1
_geom_torsion_atom_site_label_2
_geom_torsion_atom_site_label_3
_geom_torsion_atom_site_label_4
_geom_torsion
C5 N1 C1 C2 -1.1(5)
N1 C1 C2 C3 0.6(5)
C1 C2 C3 C4 -0.4(5)
C2 C3 C4 C5 0.7(5)
C1 N1 C5 C4 1.4(5)
C1 N1 C5 S1 -177.6(2)
C3 C4 C5 N1 -1.3(5)
C3 C4 C5 S1 177.8(3)
C6 S1 C5 N1 -1.4(3)
C6 S1 C5 C4 179.5(3)
C5 S1 C6 C7 -91.4(2)
S1 C6 C7 C8 -175.2(2)
C6 C7 C8 C9 178.3(3)
C7 C8 C9 S2 173.0(2)
C10 S2 C9 C8 76.7(3)
C14 N2 C10 C11 0.8(5)
C14 N2 C10 S2 -180.0(2)
C9 S2 C10 N2 9.5(3)
C9 S2 C10 C11 -171.2(3)
N2 C10 C11 C12 -0.4(5)
S2 C10 C11 C12 -179.7(3)
C10 C11 C12 C13 -0.8(5)
C11 C12 C13 C14 1.6(5)
C10 N2 C14 C13 0.1(5)
C12 C13 C14 N2 -1.3(6)

loop_
_cod_related_entry_id
_cod_related_entry_database
_cod_related_entry_code
1 ChemSpider 21130195
